data_4512644
loop_
_publ_author_name
'Samarasekere, Pradeep'
'Wang, Xiqu'
'Kaveevivitchai, Watchareeya'
'Jacobson, Allan J.'

_publ_section_title
;
 Reactions of Rare Earth Hydrated Nitrates and Oxides with Formamide:
 Relevant to Recycling Rare Earth Metals
;
_journal_issue 3
_journal_name_full 'Crystal Growth &amp; Design'
_journal_page_first 1119
_journal_paper_doi 10.1021/cg501421u
_journal_volume 15
_journal_year 2015
_chemical_formula_sum 'C5 H9 N2 O8 Sm'
_chemical_formula_weight 375.49
_chemical_name_systematic
;
 ?
;
_space_group_crystal_system monoclinic
_space_group_IT_number 5
_space_group_name_Hall 'C 2y'
_space_group_name_H-M_alt 'C 1 2 1'
_symmetry_space_group_name_Hall 'C 2y'
_symmetry_space_group_name_H-M 'C 1 2 1'
_atom_sites_solution_hydrogens geom
_audit_creation_method SHELXL-2013
_cell_angle_alpha 90
_cell_angle_beta 109.912(4)
_cell_angle_gamma 90
_cell_formula_units_Z 2
_cell_length_a 11.430(4)
_cell_length_b 7.220(3)
_cell_length_c 6.655(2)
_cell_measurement_temperature 293(2)
_cell_volume 516.4(3)
_computing_structure_refinement 'SHELXL-2013 (Sheldrick, 2013)'
_diffrn_ambient_temperature 293(2)
_diffrn_measured_fraction_theta_full 1.000
_diffrn_measured_fraction_theta_max 0.935
_diffrn_measurement_device_type 'Bruker ApexII'
_diffrn_measurement_method 'narrow frame'
_diffrn_radiation_type MoK\a
_diffrn_radiation_wavelength 0.71073
_diffrn_reflns_av_R_equivalents 0.0747
_diffrn_reflns_av_unetI/netI 0.0522
_diffrn_reflns_Laue_measured_fraction_full 1.000
_diffrn_reflns_Laue_measured_fraction_max 0.935
_diffrn_reflns_limit_h_max 15
_diffrn_reflns_limit_h_min -10
_diffrn_reflns_limit_k_max 9
_diffrn_reflns_limit_k_min -7
_diffrn_reflns_limit_l_max 8
_diffrn_reflns_limit_l_min -9
_diffrn_reflns_number 1699
_diffrn_reflns_point_group_measured_fraction_full 0.915
_diffrn_reflns_point_group_measured_fraction_max 0.821
_diffrn_reflns_theta_full 25.242
_diffrn_reflns_theta_max 29.276
_diffrn_reflns_theta_min 3.256
_diffrn_source 'fine-focus sealed tube'
_exptl_absorpt_coefficient_mu 5.718
_exptl_absorpt_correction_T_max 0.7254
_exptl_absorpt_correction_T_min 0.3943
_exptl_absorpt_correction_type psi-scan
_exptl_absorpt_process_details 'Bruker XPREP 2008/2'
_exptl_crystal_colour 'Pale Yellow'
_exptl_crystal_density_diffrn 2.415
_exptl_crystal_density_method 'not measured'
_exptl_crystal_description Rhomboid
_exptl_crystal_F_000 358
_exptl_crystal_size_max 0.200
_exptl_crystal_size_mid 0.200
_exptl_crystal_size_min 0.060
_refine_diff_density_max 1.805
_refine_diff_density_min -2.047
_refine_diff_density_rms 0.248
_refine_ls_abs_structure_details
;
 Flack x determined using 439 quotients [(I+)-(I-)]/[(I+)+(I-)]
 (Parsons and Flack (2004), Acta Cryst. A60, s61).
;
_refine_ls_abs_structure_Flack 0.11(6)
_refine_ls_extinction_coef 0.038(5)
_refine_ls_extinction_expression Fc^*^=kFc[1+0.001xFc^2^\l^3^/sin(2\q)]^-1/4^
_refine_ls_extinction_method SHELXL
_refine_ls_goodness_of_fit_ref 1.167
_refine_ls_hydrogen_treatment constr
_refine_ls_matrix_type full
_refine_ls_number_parameters 74
_refine_ls_number_reflns 1150
_refine_ls_number_restraints 18
_refine_ls_restrained_S_all 1.159
_refine_ls_R_factor_all 0.0351
_refine_ls_R_factor_gt 0.0332
_refine_ls_shift/su_max 0.000
_refine_ls_shift/su_mean 0.000
_refine_ls_structure_factor_coef Fsqd
_refine_ls_weighting_details 'w=1/[\s^2^(Fo^2^)+(0.0485P)^2^+4.8782P] where P=(Fo^2^+2Fc^2^)/3'
_refine_ls_weighting_scheme calc
_refine_ls_wR_factor_gt 0.0886
_refine_ls_wR_factor_ref 0.0889
_reflns_Friedel_coverage 0.634
_reflns_Friedel_fraction_full 0.814
_reflns_Friedel_fraction_max 0.688
_reflns_number_gt 1143
_reflns_number_total 1150
_reflns_threshold_expression 'I > 2\s(I)'
_cod_data_source_file cg501421u_si_001.cif
_cod_data_source_block 2Sm
_cod_depositor_comments 'Adding full bibliography for 4512639--4512651.cif.'
_cod_database_code 4512644
_shelx_space_group_comment
;
The symmetry employed for this shelxl refinement is uniquely defined
by the following loop, which should always be used as a source of
symmetry information in preference to the above space-group names.
They are only intended as comments.
;
_shelx_estimated_absorpt_t_min 0.394
_shelx_estimated_absorpt_t_max 0.725
_shelxl_version_number 2013-4

loop_
_space_group_symop_operation_xyz
'x, y, z'
'-x, y, -z'
'x+1/2, y+1/2, z'
'-x+1/2, y+1/2, -z'

loop_
_atom_site_label
_atom_site_type_symbol
_atom_site_fract_x
_atom_site_fract_y
_atom_site_fract_z
_atom_site_U_iso_or_equiv
_atom_site_adp_type
_atom_site_occupancy
_atom_site_site_symmetry_order
_atom_site_calc_flag
_atom_site_refinement_flags_posn
_atom_site_refinement_flags_adp
_atom_site_refinement_flags_occupancy
_atom_site_disorder_assembly
_atom_site_disorder_group
Sm1 Sm 0.0000 0.41855(2) 0.0000 0.0151(3) Uani 1 2 d S TU P . .
O3 O -0.0084(9) 0.2717(14) -0.3373(13) 0.0262(18) Uani 1 1 d . U . . .
O4 O -0.1726(10) 0.2155(19) -0.1160(18) 0.041(3) Uani 1 1 d . U . . .
O7 O 0.1539(11) 0.580(2) -0.1174(18) 0.046(3) Uani 1 1 d . U . . .
O1 O 0.1101(12) 0.6410(18) 0.270(2) 0.042(3) Uani 1 1 d . U . . .
C1 C 0.0916(18) 0.805(2) 0.301(3) 0.043(3) Uani 1 1 d D U . . .
H1 H 0.0379 0.8670 0.1831 0.052 Uiso 1 1 calc R U . A 1
N1 N 0.135(3) 0.902(7) 0.472(4) 0.044(7) Uiso 0.5 1 d D . P B 1
H1A H 0.1855 0.8528 0.5864 0.052 Uiso 0.5 1 calc R U P B 1
H1B H 0.1145 1.0165 0.4715 0.052 Uiso 0.5 1 calc R U P B 1
N1B N 0.167(3) 0.905(7) 0.449(4) 0.042(6) Uiso 0.5 1 d D . P B 2
H1B2 H 0.2350 0.8578 0.5339 0.050 Uiso 0.5 1 calc R U P B 2
H1B3 H 0.1491 1.0187 0.4636 0.050 Uiso 0.5 1 calc R U P B 2
C3 C 0.0000 0.346(3) -0.5000 0.027(3) Uani 1 2 d S TU P . .
H3 H 0.0000 0.4746 -0.5000 0.033 Uiso 1 2 calc R U P . .
C4 C -0.2375(14) 0.123(3) -0.038(2) 0.035(3) Uani 1 1 d . U . . .
H5 H -0.1975 0.0798 0.1001 0.042 Uiso 1 1 calc R U . . .

loop_
_atom_site_aniso_label
_atom_site_aniso_U_11
_atom_site_aniso_U_22
_atom_site_aniso_U_33
_atom_site_aniso_U_23
_atom_site_aniso_U_13
_atom_site_aniso_U_12
Sm1 0.0157(4) 0.0152(4) 0.0171(4) 0.000 0.0094(2) 0.000
O3 0.038(5) 0.028(5) 0.015(3) -0.001(3) 0.012(3) -0.006(4)
O4 0.040(5) 0.055(8) 0.038(5) -0.010(5) 0.026(4) -0.028(5)
O7 0.035(5) 0.070(9) 0.035(5) -0.012(5) 0.015(4) -0.033(5)
O1 0.053(6) 0.033(6) 0.045(6) -0.017(5) 0.025(5) -0.014(5)
C1 0.060(10) 0.028(7) 0.042(8) -0.005(6) 0.018(7) -0.007(6)
C3 0.042(9) 0.021(8) 0.025(7) 0.000 0.020(7) 0.000
C4 0.031(6) 0.047(10) 0.033(7) 0.000(6) 0.017(5) -0.016(6)

loop_
_atom_type_symbol
_atom_type_description
_atom_type_scat_dispersion_real
_atom_type_scat_dispersion_imag
_atom_type_scat_source
C C 0.0033 0.0016 'International Tables Vol C Tables 4.2.6.8 and 6.1.1.4'
H H 0.0000 0.0000 'International Tables Vol C Tables 4.2.6.8 and 6.1.1.4'
N N 0.0061 0.0033 'International Tables Vol C Tables 4.2.6.8 and 6.1.1.4'
O O 0.0106 0.0060 'International Tables Vol C Tables 4.2.6.8 and 6.1.1.4'
Sm Sm -0.1638 3.4418 'International Tables Vol C Tables 4.2.6.8 and 6.1.1.4'

loop_
_geom_angle_atom_site_label_1
_geom_angle_atom_site_label_2
_geom_angle_atom_site_label_3
_geom_angle
_geom_angle_site_symmetry_1
_geom_angle_site_symmetry_3
O4 Sm1 O4 103.4(7) 2 .
O4 Sm1 O1 90.2(5) 2 .
O4 Sm1 O1 145.0(4) . .
O4 Sm1 O1 145.0(4) 2 2
O4 Sm1 O1 90.2(5) . 2
O1 Sm1 O1 96.7(7) . 2
O4 Sm1 O7 143.1(4) 2 2
O4 Sm1 O7 77.8(5) . 2
O1 Sm1 O7 72.3(5) . 2
O1 Sm1 O7 70.9(4) 2 2
O4 Sm1 O7 77.8(5) 2 .
O4 Sm1 O7 143.1(4) . .
O1 Sm1 O7 70.9(4) . .
O1 Sm1 O7 72.3(5) 2 .
O7 Sm1 O7 123.3(8) 2 .
O4 Sm1 O3 78.4(4) 2 .
O4 Sm1 O3 70.4(3) . .
O1 Sm1 O3 144.5(3) . .
O1 Sm1 O3 76.1(4) 2 .
O7 Sm1 O3 133.5(4) 2 .
O7 Sm1 O3 73.9(4) . .
O4 Sm1 O3 70.4(3) 2 2
O4 Sm1 O3 78.4(4) . 2
O1 Sm1 O3 76.1(4) . 2
O1 Sm1 O3 144.5(3) 2 2
O7 Sm1 O3 73.9(4) 2 2
O7 Sm1 O3 133.5(4) . 2
O3 Sm1 O3 128.8(4) . 2
C3 O3 Sm1 128.4(11) . .
C4 O4 Sm1 138.7(10) . .
C4 O7 Sm1 136.3(11) 3 .
C1 O1 Sm1 133.4(13) . .
O1 C1 N1 130(3) . .
O1 C1 N1B 124(3) . .
O1 C1 H1 115.2 . .
N1 C1 H1 115.2 . .
C1 N1 H1A 120.0 . .
C1 N1 H1B 120.0 . .
H1A N1 H1B 120.0 . .
C1 N1B H1B2 120.0 . .
C1 N1B H1B3 120.0 . .
H1B2 N1B H1B3 120.0 . .
O3 C3 O3 128.9(19) . 2_554
O3 C3 H3 115.6 . .
O3 C3 H3 115.6 2_554 .
O7 C4 O4 128.9(15) 3_445 .
O7 C4 H5 115.6 3_445 .
O4 C4 H5 115.6 . .

loop_
_geom_bond_atom_site_label_1
_geom_bond_atom_site_label_2
_geom_bond_distance
_geom_bond_site_symmetry_2
Sm1 O4 2.367(10) 2
Sm1 O4 2.367(10) .
Sm1 O1 2.417(11) .
Sm1 O1 2.417(11) 2
Sm1 O7 2.448(10) 2
Sm1 O7 2.448(10) .
Sm1 O3 2.455(8) .
Sm1 O3 2.455(8) 2
O3 C3 1.241(12) .
O4 C4 1.237(17) .
O7 C4 1.212(18) 3
O1 C1 1.23(2) .
C1 N1 1.29(3) .
C1 N1B 1.29(3) .
C1 H1 0.9300 .
N1 H1A 0.8600 .
N1 H1B 0.8600 .
N1B H1B2 0.8600 .
N1B H1B3 0.8600 .
C3 O3 1.241(12) 2_554
C3 H3 0.9300 .
C4 O7 1.212(18) 3_445
C4 H5 0.9300 .
